data_4117487
loop_
_publ_author_name
'Ann Christin Jahnke'
'Kevin Pr\"opper'
'Catherine Bronner'
'J\"org Teichgr\"aber'
'Sebastian Dechert'
'Michael John'
'Oliver S. Wenger'
'Franc Meyer'

_publ_contact_author_address
; Institut f\"ur Anorganische Chemie
  Georg August Universit\"at G\"ottingen
  Tammannstra\&se 4
  D-37077 G\"ottingen
  Germany
;
_publ_contact_author_email franc.meyer@chemie.uni-goettingen.de
_publ_contact_author_fax 49(551)393063
_publ_contact_author_name 'Prof. Dr. Franc Meyer'
_publ_contact_author_phone 49(551)393012
_publ_section_title
;
 A New Dimension in Cyclic Coinage Metal Pyrazolates: Decoration with a
 Second Ring of Coinage Metals Supported by Inter-ring Metallophilic
 Interactions
;
_journal_name_full 'Journal of the American Chemical Society'
_journal_page_first 2938
_journal_page_last 2941
_journal_paper_doi 10.1021/ja211549e
_journal_volume 134
_journal_year 2012
_chemical_formula_moiety 'C68 H52 Ag4 Au4 B2 F16 N8 S8 2-, 2(B F4 -)'
_chemical_formula_sum 'C68 H52 Ag4 Au4 B4 F24 N8 S8'
_chemical_formula_weight 2956.24
_chemical_name_systematic
;
 ?
;
_space_group_IT_number 14
_symmetry_cell_setting monoclinic
_symmetry_space_group_name_Hall '-P 2ybc'
_symmetry_space_group_name_H-M 'P 1 21/c 1'
_atom_sites_solution_hydrogens geom
_atom_sites_solution_primary direct
_atom_sites_solution_secondary difmap
_audit_creation_method SHELXL-97
_cell_angle_alpha 90.00
_cell_angle_beta 92.411(3)
_cell_angle_gamma 90.00
_cell_formula_units_Z 4
_cell_length_a 17.0349(5)
_cell_length_b 35.2215(8)
_cell_length_c 16.1138(5)
_cell_measurement_reflns_used 80244
_cell_measurement_temperature 133(2)
_cell_measurement_theta_max 24.66
_cell_measurement_theta_min 1.16
_cell_volume 9659.6(5)
_computing_cell_refinement 'X-AREA (Stoe & Cie, 2002)'
_computing_data_collection 'X-AREA (Stoe & Cie, 2002)'
_computing_data_reduction 'X-AREA (Stoe & Cie, 2002)'
_computing_molecular_graphics 'DIAMOND (Brandenburg, 2001)'
_computing_publication_material 'SHELXL-97 (Sheldrick, 1997)'
_computing_structure_refinement 'SHELXL-97 (Sheldrick, 1997)'
_computing_structure_solution 'SHELXS-97 (Sheldrick, 1990)'
_diffrn_ambient_temperature 133(2)
_diffrn_measured_fraction_theta_full 0.980
_diffrn_measured_fraction_theta_max 0.980
_diffrn_measurement_device_type 'Stoe IPDS II'
_diffrn_measurement_method \w
_diffrn_radiation_monochromator graphite
_diffrn_radiation_source 'fine-focus sealed tube'
_diffrn_radiation_type MoK\a
_diffrn_radiation_wavelength 0.71073
_diffrn_reflns_av_R_equivalents 0.0992
_diffrn_reflns_av_sigmaI/netI 0.0585
_diffrn_reflns_limit_h_max 19
_diffrn_reflns_limit_h_min -19
_diffrn_reflns_limit_k_max 41
_diffrn_reflns_limit_k_min -41
_diffrn_reflns_limit_l_max 18
_diffrn_reflns_limit_l_min -18
_diffrn_reflns_number 80244
_diffrn_reflns_theta_full 24.66
_diffrn_reflns_theta_max 24.66
_diffrn_reflns_theta_min 1.16
_exptl_absorpt_coefficient_mu 7.103
_exptl_absorpt_correction_T_max 0.3806
_exptl_absorpt_correction_T_min 0.1590
_exptl_absorpt_correction_type numerical
_exptl_absorpt_process_details 'X-RED (Stoe & Cie, 2002)'
_exptl_crystal_colour colorless
_exptl_crystal_density_diffrn 2.033
_exptl_crystal_description block
_exptl_crystal_F_000 5536
_exptl_crystal_size_max 0.39
_exptl_crystal_size_mid 0.22
_exptl_crystal_size_min 0.18
_platon_squeeze_details
;
;
_refine_diff_density_max 2.356
_refine_diff_density_min -1.131
_refine_diff_density_rms 0.137
_refine_ls_extinction_method none
_refine_ls_goodness_of_fit_ref 1.030
_refine_ls_hydrogen_treatment constr
_refine_ls_matrix_type full
_refine_ls_number_parameters 1024
_refine_ls_number_reflns 16017
_refine_ls_number_restraints 78
_refine_ls_restrained_S_all 1.037
_refine_ls_R_factor_all 0.0613
_refine_ls_R_factor_gt 0.0450
_refine_ls_shift/su_max 0.001
_refine_ls_shift/su_mean 0.000
_refine_ls_structure_factor_coef Fsqd
_refine_ls_weighting_details 'calc w=1/[\s^2^(Fo^2^)+(0.0614P)^2^+2.8776P] where P=(Fo^2^+2Fc^2^)/3'
_refine_ls_weighting_scheme calc
_refine_ls_wR_factor_gt 0.1103
_refine_ls_wR_factor_ref 0.1165
_reflns_number_gt 12396
_reflns_number_total 16017
_reflns_threshold_expression >2sigma(I)
_cod_data_source_file ja211549e_si_002_3.cif
_cod_data_source_block aj11-3a
_cod_original_sg_symbol_H-M 'P 21/c'
_cod_database_code 4117487

loop_
_symmetry_equiv_pos_as_xyz
'x, y, z'
'-x, y+1/2, -z+1/2'
'-x, -y, -z'
'x, -y-1/2, z-1/2'

loop_
_atom_site_label
_atom_site_type_symbol
_atom_site_fract_x
_atom_site_fract_y
_atom_site_fract_z
_atom_site_U_iso_or_equiv
_atom_site_adp_type
_atom_site_occupancy
_atom_site_symmetry_multiplicity
_atom_site_calc_flag
_atom_site_refinement_flags
_atom_site_disorder_assembly
_atom_site_disorder_group
Au1 Au 0.294371(19) 0.367644(9) 0.63352(2) 0.04934(9) Uani 1 1 d . . .
Au2 Au 0.129024(18) 0.373090(9) 0.54074(2) 0.04953(9) Uani 1 1 d . . .
Au3 Au 0.21648(2) 0.385552(10) 0.37581(3) 0.05941(11) Uani 1 1 d . . .
Au4 Au 0.385205(19) 0.371956(9) 0.46649(2) 0.05437(10) Uani 1 1 d . . .
Ag1 Ag 0.37916(4) 0.363831(19) 0.79090(5) 0.05989(18) Uani 1 1 d . . .
Ag2 Ag -0.01677(4) 0.36378(2) 0.62570(5) 0.06014(18) Uani 1 1 d . . .
Ag3 Ag 0.13687(5) 0.40501(3) 0.22125(6) 0.0850(3) Uani 1 1 d . A .
Ag4 Ag 0.54987(4) 0.36792(2) 0.42933(5) 0.06526(19) Uani 1 1 d . . .
S1 S 0.34590(16) 0.42703(7) 0.84045(17) 0.0689(7) Uani 1 1 d . . .
S2 S -0.04323(13) 0.43139(7) 0.64737(16) 0.0612(6) Uani 1 1 d . . .
S11 S -0.05030(13) 0.30257(7) 0.56307(15) 0.0584(5) Uani 1 1 d . . .
S12 S 0.1186(2) 0.34158(10) 0.16170(18) 0.0991(11) Uani 1 1 d D . .
S21 S 0.19355(18) 0.46817(10) 0.2062(2) 0.1001(11) Uani 1 1 d . . .
S22 S 0.56151(14) 0.43201(7) 0.37361(15) 0.0615(6) Uani 1 1 d . . .
S31 S 0.58007(13) 0.30244(7) 0.46094(15) 0.0591(6) Uani 1 1 d . . .
S32 S 0.39120(12) 0.29492(6) 0.80482(13) 0.0499(5) Uani 1 1 d . . .
N1 N 0.2285(4) 0.41272(19) 0.6615(4) 0.0538(17) Uani 1 1 d . . .
N2 N 0.1546(4) 0.41383(19) 0.6225(5) 0.0539(17) Uani 1 1 d . . .
N11 N 0.1104(4) 0.33394(18) 0.4522(5) 0.0510(16) Uani 1 1 d . . .
N12 N 0.1441(4) 0.3408(2) 0.3779(5) 0.0575(18) Uani 1 1 d . A .
N21 N 0.2926(4) 0.4284(2) 0.3763(6) 0.070(2) Uani 1 1 d . A .
N22 N 0.3665(4) 0.4222(2) 0.4103(5) 0.064(2) Uani 1 1 d . A .
N31 N 0.3958(4) 0.32357(18) 0.5301(4) 0.0469(15) Uani 1 1 d . . .
N32 N 0.3561(4) 0.32210(18) 0.6018(4) 0.0480(16) Uani 1 1 d . . .
F1 F 0.0638(5) 0.4210(3) 1.0333(4) 0.124(3) Uani 1 1 d . . .
F2 F -0.0732(5) 0.4614(3) 1.0017(5) 0.143(4) Uani 1 1 d . . .
F11 F -0.2690(4) 0.3286(2) 0.2792(5) 0.116(3) Uani 1 1 d . . .
F22 F 0.8643(3) 0.49153(17) 0.5020(4) 0.0882(19) Uani 1 1 d . . .
F31 F 0.6199(4) 0.2662(2) 0.8155(4) 0.111(2) Uani 1 1 d . . .
F32 F 0.2012(3) 0.25663(16) 1.0885(3) 0.0665(13) Uani 1 1 d . . .
C1 C 0.1701(5) 0.4655(2) 0.6999(6) 0.064(3) Uani 1 1 d . . .
H1 H 0.1604 0.4886 0.7255 0.080 Uiso 1 1 calc R . .
C2 C 0.2382(5) 0.4442(2) 0.7082(6) 0.061(2) Uani 1 1 d . . .
C3 C 0.1190(5) 0.4459(2) 0.6466(6) 0.059(2) Uani 1 1 d . . .
C4 C 0.3160(5) 0.4550(2) 0.7490(6) 0.060(2) Uani 1 1 d . . .
H4A H 0.3139 0.4815 0.7650 0.080 Uiso 1 1 calc R . .
H4B H 0.3561 0.4525 0.7083 0.080 Uiso 1 1 calc R . .
C5 C 0.2576(7) 0.4248(3) 0.8951(6) 0.070(3) Uani 1 1 d . . .
C6 C 0.2385(11) 0.4547(4) 0.9453(11) 0.143(7) Uani 1 1 d . . .
H6 H 0.2700 0.4763 0.9461 0.080 Uiso 1 1 calc R . .
C7 C 0.1773(13) 0.4538(5) 0.9921(12) 0.151(8) Uani 1 1 d . . .
H7 H 0.1672 0.4737 1.0280 0.080 Uiso 1 1 calc R . .
C8 C 0.1288(9) 0.4230(5) 0.9869(8) 0.103(5) Uani 1 1 d . . .
C9 C 0.1432(7) 0.3919(4) 0.9352(8) 0.090(3) Uani 1 1 d . . .
H9 H 0.1090 0.3714 0.9317 0.080 Uiso 1 1 calc R . .
C10 C 0.2103(7) 0.3929(4) 0.8896(6) 0.082(3) Uani 1 1 d . . .
H10 H 0.2233 0.3726 0.8560 0.080 Uiso 1 1 calc R . .
C11 C 0.0404(5) 0.4572(3) 0.6107(7) 0.070(3) Uani 1 1 d . . .
H11A H 0.0409 0.4543 0.5509 0.080 Uiso 1 1 calc R . .
H11B H 0.0327 0.4840 0.6221 0.080 Uiso 1 1 calc R . .
C12 C -0.0413(5) 0.4398(3) 0.7568(7) 0.070(3) Uani 1 1 d . . .
C13 C -0.0186(6) 0.4744(3) 0.7888(7) 0.080(3) Uani 1 1 d . . .
H13 H 0.0031 0.4928 0.7552 0.080 Uiso 1 1 calc R . .
C14 C -0.0290(9) 0.4815(5) 0.8739(10) 0.111(6) Uani 1 1 d . . .
H14 H -0.0140 0.5045 0.8980 0.080 Uiso 1 1 calc R . .
C15 C -0.0615(8) 0.4537(6) 0.9194(10) 0.108(5) Uani 1 1 d . . .
C16 C -0.0830(10) 0.4206(5) 0.8889(8) 0.123(5) Uani 1 1 d . . .
H16 H -0.1059 0.4026 0.9226 0.080 Uiso 1 1 calc R . .
C17 C -0.0716(8) 0.4127(4) 0.8065(8) 0.099(4) Uani 1 1 d . . .
H17 H -0.0846 0.3889 0.7848 0.080 Uiso 1 1 calc R . .
C21 C 0.0765(5) 0.2869(2) 0.3670(5) 0.055(2) Uani 1 1 d . A .
H21 H 0.0538 0.2647 0.3459 0.080 Uiso 1 1 calc R . .
C22 C 0.0705(4) 0.3011(2) 0.4457(5) 0.0460(18) Uani 1 1 d . . .
C23 C 0.1234(5) 0.3124(3) 0.3245(6) 0.058(2) Uani 1 1 d . . .
C24 C 0.0359(5) 0.2815(2) 0.5174(6) 0.057(2) Uani 1 1 d . . .
H24A H 0.0767 0.2793 0.5609 0.080 Uiso 1 1 calc R . .
H24B H 0.0220 0.2559 0.4998 0.080 Uiso 1 1 calc R . .
C25 C -0.1135(5) 0.3098(3) 0.4745(6) 0.059(2) Uani 1 1 d . . .
C26 C -0.1757(5) 0.2851(3) 0.4600(6) 0.062(2) Uani 1 1 d . . .
H26 H -0.1832 0.2646 0.4953 0.080 Uiso 1 1 calc R . .
C27 C -0.2271(6) 0.2914(3) 0.3918(8) 0.080(3) Uani 1 1 d . . .
H27 H -0.2683 0.2747 0.3801 0.080 Uiso 1 1 calc R . .
C28 C -0.2168(6) 0.3219(3) 0.3431(8) 0.081(3) Uani 1 1 d . . .
C29 C -0.1566(6) 0.3474(3) 0.3552(7) 0.077(3) Uani 1 1 d . . .
H29 H -0.1507 0.3680 0.3198 0.080 Uiso 1 1 calc R . .
C30 C -0.1042(5) 0.3409(3) 0.4232(6) 0.063(2) Uani 1 1 d . . .
H30 H -0.0629 0.3577 0.4340 0.080 Uiso 1 1 calc R . .
C31 C 0.1551(6) 0.3084(3) 0.2417(6) 0.071(3) Uani 1 1 d . A .
H31A H 0.1442 0.2828 0.2222 0.080 Uiso 1 1 calc R . .
H31B H 0.2118 0.3111 0.2472 0.080 Uiso 1 1 calc R . .
C32A C 0.0063(5) 0.3306(3) 0.1550(9) 0.079(6) Uiso 0.581(10) 1 d PGD A 1
C33A C -0.0434(7) 0.3600(3) 0.1289(9) 0.075(5) Uiso 0.581(10) 1 d PGD A 1
H33A H -0.0236 0.3844 0.1235 0.080 Uiso 0.581(10) 1 calc PR A 1
C34A C -0.1225(6) 0.3528(3) 0.1110(8) 0.090(6) Uiso 0.581(10) 1 d PGD A 1
H34A H -0.1557 0.3725 0.0936 0.080 Uiso 0.581(10) 1 calc PR A 1
C35A C -0.1520(5) 0.3163(3) 0.1191(8) 0.066(4) Uiso 0.581(10) 1 d PGD A 1
C36A C -0.1024(6) 0.2869(3) 0.1452(8) 0.080(5) Uiso 0.581(10) 1 d PGD A 1
H36A H -0.1222 0.2625 0.1506 0.080 Uiso 0.581(10) 1 calc PR A 1
C37A C -0.0233(6) 0.2941(3) 0.1631(8) 0.071(5) Uiso 0.581(10) 1 d PGD A 1
H37A H 0.0099 0.2744 0.1805 0.080 Uiso 0.581(10) 1 calc PR A 1
F12A F -0.2282(6) 0.3088(3) 0.0986(7) 0.087(3) Uiso 0.581(10) 1 d PD A 1
C32B C 0.0221(10) 0.3305(6) 0.1289(13) 0.077(8) Uiso 0.419(10) 1 d PD A 2
C33B C -0.0287(12) 0.3331(6) 0.1884(13) 0.085(8) Uiso 0.419(10) 1 d PD A 2
H33B H -0.0159 0.3402 0.2429 0.080 Uiso 0.419(10) 1 calc PR A 2
C34B C -0.1035(13) 0.3238(6) 0.1584(13) 0.096(9) Uiso 0.419(10) 1 d PD A 2
H34B H -0.1465 0.3241 0.1921 0.080 Uiso 0.419(10) 1 calc PR A 2
C35B C -0.1106(11) 0.3137(7) 0.0740(13) 0.085(8) Uiso 0.419(10) 1 d PD A 2
C36B C -0.0514(11) 0.3122(7) 0.0183(13) 0.080(7) Uiso 0.419(10) 1 d PD A 2
H36B H -0.0618 0.3053 -0.0368 0.080 Uiso 0.419(10) 1 calc PR A 2
C37B C 0.0247(12) 0.3213(8) 0.0470(14) 0.093(9) Uiso 0.419(10) 1 d PD A 2
H37B H 0.0693 0.3212 0.0157 0.080 Uiso 0.419(10) 1 calc PR A 2
F12B F -0.1837(10) 0.3057(5) 0.0441(12) 0.112(6) Uiso 0.419(10) 1 d PD A 2
C41 C 0.3626(7) 0.4815(3) 0.3626(7) 0.082(3) Uiso 1 1 d . A .
H41 H 0.3774 0.5061 0.3496 0.080 Uiso 1 1 calc R . .
C42 C 0.2906(6) 0.4654(3) 0.3485(8) 0.086(4) Uani 1 1 d . . .
C43 C 0.4099(6) 0.4535(3) 0.4003(8) 0.075(3) Uani 1 1 d . . .
C44 C 0.2173(6) 0.4836(3) 0.3148(8) 0.088(4) Uani 1 1 d . A .
H44A H 0.2234 0.5109 0.3162 0.080 Uiso 1 1 calc R . .
H44B H 0.1742 0.4770 0.3494 0.080 Uiso 1 1 calc R . .
C45A C 0.2968(6) 0.4696(4) 0.1823(9) 0.072(5) Uiso 0.596(9) 1 d PG A 3
C46A C 0.3324(9) 0.5034(3) 0.1597(9) 0.100(7) Uiso 0.596(9) 1 d PG A 3
H46A H 0.3040 0.5259 0.1591 0.080 Uiso 0.596(9) 1 calc PR A 3
C47A C 0.4105(9) 0.5034(4) 0.1379(10) 0.123(9) Uiso 0.596(9) 1 d PG A 3
H47A H 0.4343 0.5260 0.1228 0.080 Uiso 0.596(9) 1 calc PR A 3
C48A C 0.4530(6) 0.4697(5) 0.1388(10) 0.147(11) Uiso 0.596(9) 1 d PG A 3
C49A C 0.4175(8) 0.4360(4) 0.1614(10) 0.112(8) Uiso 0.596(9) 1 d PG A 3
H49A H 0.4459 0.4134 0.1619 0.080 Uiso 0.596(9) 1 calc PR A 3
C50A C 0.3394(8) 0.4359(3) 0.1832(8) 0.077(5) Uiso 0.596(9) 1 d PG A 3
H50A H 0.3156 0.4133 0.1983 0.080 Uiso 0.596(9) 1 calc PR A 3
F21A F 0.5366(14) 0.4715(7) 0.1373(14) 0.201(9) Uiso 0.596(9) 1 d P A 3
C45B C 0.2752(9) 0.4602(5) 0.1430(12) 0.062(6) Uiso 0.404(9) 1 d PG A 4
C46B C 0.3054(12) 0.4926(4) 0.1066(13) 0.103(10) Uiso 0.404(9) 1 d PG A 4
H46B H 0.2805 0.5158 0.1128 0.080 Uiso 0.404(9) 1 calc PR A 4
C47B C 0.3727(13) 0.4901(6) 0.0611(14) 0.113(11) Uiso 0.404(9) 1 d PG A 4
H47B H 0.3929 0.5118 0.0368 0.080 Uiso 0.404(9) 1 calc PR A 4
C48B C 0.4098(10) 0.4553(7) 0.0519(13) 0.147(16) Uiso 0.404(9) 1 d PG A 4
C49B C 0.3796(10) 0.4230(5) 0.0882(13) 0.085(8) Uiso 0.404(9) 1 d PG A 4
H49B H 0.4045 0.3997 0.0821 0.080 Uiso 0.404(9) 1 calc PR A 4
C50B C 0.3123(10) 0.4254(4) 0.1337(11) 0.071(7) Uiso 0.404(9) 1 d PG A 4
H50B H 0.2921 0.4037 0.1580 0.080 Uiso 0.404(9) 1 calc PR A 4
F21B F 0.4734(19) 0.4489(10) 0.004(2) 0.197(13) Uiso 0.404(9) 1 d P A 4
C51 C 0.4915(5) 0.4576(3) 0.4350(7) 0.068(3) Uani 1 1 d . A .
H51A H 0.4944 0.4481 0.4916 0.080 Uiso 1 1 calc R . .
H51B H 0.5054 0.4843 0.4366 0.080 Uiso 1 1 calc R . .
C52 C 0.6522(5) 0.4501(3) 0.4179(6) 0.060(2) Uani 1 1 d . . .
C53 C 0.6629(6) 0.4883(3) 0.4275(7) 0.076(3) Uani 1 1 d . . .
H53 H 0.6220 0.5050 0.4141 0.080 Uiso 1 1 calc R . .
C54 C 0.7358(6) 0.5025(3) 0.4577(7) 0.079(3) Uani 1 1 d . . .
H54 H 0.7431 0.5284 0.4664 0.080 Uiso 1 1 calc R . .
C55 C 0.7940(6) 0.4781(3) 0.4736(7) 0.075(3) Uani 1 1 d . . .
C56 C 0.7865(6) 0.4394(3) 0.4641(7) 0.074(3) Uani 1 1 d . . .
H56 H 0.8287 0.4232 0.4756 0.080 Uiso 1 1 calc R . .
C57 C 0.7134(5) 0.4252(3) 0.4365(7) 0.067(3) Uani 1 1 d . . .
H57 H 0.7059 0.3992 0.4306 0.080 Uiso 1 1 calc R . .
C61 C 0.4164(4) 0.2663(2) 0.5875(5) 0.0456(18) Uani 1 1 d . . .
H61 H 0.4344 0.2417 0.5968 0.080 Uiso 1 1 calc R . .
C62 C 0.4319(5) 0.2896(2) 0.5205(5) 0.0482(19) Uani 1 1 d . . .
C63 C 0.3682(5) 0.2874(2) 0.6380(5) 0.0472(19) Uani 1 1 d . . .
C64 C 0.4806(5) 0.2812(3) 0.4490(6) 0.057(2) Uani 1 1 d . . .
H64A H 0.4545 0.2909 0.3987 0.080 Uiso 1 1 calc R . .
H64B H 0.4855 0.2539 0.4431 0.080 Uiso 1 1 calc R . .
C65 C 0.5996(5) 0.2940(3) 0.5692(6) 0.062(2) Uani 1 1 d . . .
C66 C 0.6321(6) 0.2592(3) 0.5940(8) 0.079(3) Uani 1 1 d . . .
H66 H 0.6493 0.2426 0.5539 0.080 Uiso 1 1 calc R . .
C67 C 0.6391(7) 0.2491(4) 0.6748(9) 0.091(4) Uani 1 1 d . . .
H67 H 0.6599 0.2258 0.6912 0.080 Uiso 1 1 calc R . .
C68 C 0.6145(6) 0.2747(4) 0.7307(8) 0.088(4) Uani 1 1 d . . .
C69 C 0.5834(6) 0.3104(3) 0.7112(7) 0.073(3) Uani 1 1 d . . .
H69 H 0.5688 0.3272 0.7523 0.080 Uiso 1 1 calc R . .
C70 C 0.5753(5) 0.3194(3) 0.6289(6) 0.064(2) Uani 1 1 d . . .
H70 H 0.5534 0.3425 0.6128 0.080 Uiso 1 1 calc R . .
C71 C 0.3313(5) 0.2768(2) 0.7143(5) 0.051(2) Uani 1 1 d . . .
H71A H 0.3270 0.2494 0.7176 0.080 Uiso 1 1 calc R . .
H71B H 0.2788 0.2874 0.7146 0.080 Uiso 1 1 calc R . .
C72 C 0.3315(5) 0.2839(2) 0.8890(5) 0.0486(19) Uani 1 1 d . . .
C73 C 0.2961(5) 0.2480(2) 0.8942(5) 0.052(2) Uani 1 1 d . . .
H73 H 0.3020 0.2302 0.8521 0.080 Uiso 1 1 calc R . .
C74 C 0.2529(5) 0.2391(3) 0.9615(5) 0.054(2) Uani 1 1 d . . .
H74 H 0.2300 0.2152 0.9656 0.080 Uiso 1 1 calc R . .
C75 C 0.2437(5) 0.2655(2) 1.0225(5) 0.053(2) Uani 1 1 d . . .
C76 C 0.2778(5) 0.3009(2) 1.0198(5) 0.055(2) Uani 1 1 d . . .
H76 H 0.2714 0.3183 1.0622 0.080 Uiso 1 1 calc R . .
C77 C 0.3216(5) 0.3097(2) 0.9528(6) 0.054(2) Uani 1 1 d . . .
H77 H 0.3451 0.3335 0.9501 0.080 Uiso 1 1 calc R . .
B1 B 0.1010(8) 0.3146(3) 0.7755(8) 0.069(3) Uani 1 1 d . . .
F3 F 0.0625(4) 0.34830(17) 0.7537(4) 0.0885(19) Uani 1 1 d . . .
F4 F 0.1791(4) 0.3195(2) 0.7755(6) 0.125(3) Uani 1 1 d . . .
F5 F 0.0815(6) 0.30541(19) 0.8555(4) 0.119(3) Uani 1 1 d . . .
F6 F 0.0746(4) 0.28584(18) 0.7214(4) 0.0900(18) Uani 1 1 d . . .
B11 B -0.0100(8) 0.4322(4) 0.3455(12) 0.088(4) Uani 1 1 d . . .
F13 F -0.0195(4) 0.4219(2) 0.4298(6) 0.110(2) Uani 1 1 d . . .
F14 F 0.0070(4) 0.39915(19) 0.3074(5) 0.110(3) Uani 1 1 d . . .
F15 F 0.0492(4) 0.4574(2) 0.3461(8) 0.149(4) Uani 1 1 d . . .
F16 F -0.0783(4) 0.44784(19) 0.3199(5) 0.104(2) Uani 1 1 d . . .
B21A B 0.4169(8) 0.3314(4) 0.2357(9) 0.028(6) Uiso 0.40(2) 1 d PD B 5
F23A F 0.3542(9) 0.3237(5) 0.2841(11) 0.095(7) Uiso 0.40(2) 1 d PD B 5
F24A F 0.4703(8) 0.3540(4) 0.2809(8) 0.056(4) Uiso 0.40(2) 1 d PD B 5
F25A F 0.3905(13) 0.3482(6) 0.1631(11) 0.121(8) Uiso 0.40(2) 1 d PD B 5
F26A F 0.4543(12) 0.2976(5) 0.2183(18) 0.182(14) Uiso 0.40(2) 1 d PD B 5
B21B B 0.4124(9) 0.3314(4) 0.2283(10) 0.119(17) Uiso 0.60(2) 1 d PD B 6
F23B F 0.4392(7) 0.2968(3) 0.2555(9) 0.097(4) Uiso 0.60(2) 1 d PD B 6
F24B F 0.4496(8) 0.3611(4) 0.2689(8) 0.100(5) Uiso 0.60(2) 1 d PD B 6
F25B F 0.3338(7) 0.3349(4) 0.2383(12) 0.147(7) Uiso 0.60(2) 1 d PD B 6
F26B F 0.4274(7) 0.3335(3) 0.1458(6) 0.092(4) Uiso 0.60(2) 1 d PD B 6
B31 B 0.5288(8) 0.4221(4) 0.6672(9) 0.076(3) Uani 1 1 d . . .
F33 F 0.5581(4) 0.4096(2) 0.5925(5) 0.103(2) Uani 1 1 d . . .
F34 F 0.4868(4) 0.39372(18) 0.7034(5) 0.103(2) Uani 1 1 d . . .
F35 F 0.4853(4) 0.4540(2) 0.6560(5) 0.113(2) Uani 1 1 d . . .
F36 F 0.5920(6) 0.4306(3) 0.7186(6) 0.142(3) Uani 1 1 d . . .

loop_
_atom_site_aniso_label
_atom_site_aniso_U_11
_atom_site_aniso_U_22
_atom_site_aniso_U_33
_atom_site_aniso_U_23
_atom_site_aniso_U_13
_atom_site_aniso_U_12
Au1 0.04904(18) 0.04102(17) 0.0590(2) 0.00010(14) 0.01409(15) 0.00203(13)
Au2 0.04710(18) 0.04005(17) 0.0626(2) -0.00214(14) 0.01610(15) 0.00022(12)
Au3 0.05047(19) 0.0515(2) 0.0780(3) 0.01563(17) 0.02383(17) 0.00479(15)
Au4 0.04816(18) 0.04874(19) 0.0676(2) 0.01082(16) 0.01868(16) -0.00007(14)
Ag1 0.0710(4) 0.0462(4) 0.0634(4) 0.0015(3) 0.0136(3) 0.0005(3)
Ag2 0.0545(4) 0.0590(4) 0.0680(4) -0.0142(3) 0.0154(3) -0.0052(3)
Ag3 0.0825(6) 0.0832(6) 0.0906(6) 0.0327(5) 0.0190(5) 0.0156(4)
Ag4 0.0540(4) 0.0606(4) 0.0827(5) 0.0047(4) 0.0204(4) -0.0078(3)
S1 0.0852(17) 0.0498(13) 0.0720(16) -0.0057(11) 0.0071(14) 0.0041(11)
S2 0.0482(12) 0.0583(13) 0.0780(16) -0.0131(11) 0.0144(11) 0.0033(10)
S11 0.0558(12) 0.0570(13) 0.0637(14) -0.0040(10) 0.0194(11) -0.0112(10)
S12 0.152(3) 0.090(2) 0.0589(16) 0.0152(14) 0.0425(18) 0.051(2)
S21 0.0779(19) 0.096(2) 0.129(3) 0.058(2) 0.0360(19) 0.0220(16)
S22 0.0532(12) 0.0710(15) 0.0610(14) 0.0084(11) 0.0120(11) -0.0109(10)
S31 0.0480(12) 0.0619(14) 0.0690(15) 0.0023(11) 0.0211(11) -0.0004(10)
S32 0.0509(11) 0.0477(11) 0.0522(12) 0.0033(9) 0.0142(10) -0.0006(9)
N1 0.056(4) 0.049(4) 0.057(4) 0.000(3) 0.008(3) -0.003(3)
N2 0.053(4) 0.043(4) 0.068(5) -0.007(3) 0.019(4) -0.004(3)
N11 0.048(4) 0.042(4) 0.064(5) 0.001(3) 0.022(3) 0.004(3)
N12 0.062(4) 0.056(4) 0.056(4) 0.015(4) 0.021(4) 0.016(3)
N21 0.041(4) 0.061(5) 0.110(7) 0.027(5) 0.018(4) 0.006(3)
N22 0.057(4) 0.050(4) 0.087(6) 0.015(4) 0.022(4) -0.002(3)
N31 0.049(4) 0.047(4) 0.046(4) 0.004(3) 0.010(3) 0.002(3)
N32 0.046(4) 0.048(4) 0.050(4) 0.006(3) 0.012(3) -0.002(3)
F1 0.127(6) 0.177(8) 0.073(4) 0.023(5) 0.048(4) 0.053(6)
F2 0.131(7) 0.207(10) 0.091(5) -0.072(6) -0.016(5) 0.041(6)
F11 0.079(4) 0.143(7) 0.122(6) -0.011(5) -0.034(4) 0.008(4)
F22 0.076(4) 0.080(4) 0.108(5) 0.015(3) -0.015(4) -0.023(3)
F31 0.100(5) 0.145(7) 0.087(5) 0.031(4) -0.008(4) 0.015(5)
F32 0.065(3) 0.078(4) 0.058(3) 0.004(3) 0.024(3) 0.001(3)
C1 0.059(5) 0.041(5) 0.093(7) -0.015(5) 0.015(5) 0.008(4)
C2 0.058(5) 0.042(5) 0.083(7) -0.008(4) 0.006(5) -0.008(4)
C3 0.057(5) 0.036(4) 0.085(7) -0.005(4) 0.011(5) 0.003(4)
C4 0.069(6) 0.046(5) 0.064(6) -0.001(4) 0.000(5) 0.006(4)
C5 0.096(8) 0.058(6) 0.058(6) -0.001(5) 0.016(5) 0.009(5)
C6 0.209(18) 0.058(8) 0.171(16) -0.024(9) 0.107(15) -0.002(9)
C7 0.23(2) 0.082(10) 0.153(15) -0.017(10) 0.127(15) 0.014(12)
C8 0.111(10) 0.131(13) 0.070(8) 0.017(8) 0.036(8) 0.053(9)
C9 0.083(8) 0.109(10) 0.078(8) 0.003(7) 0.013(7) 0.001(7)
C10 0.091(8) 0.101(9) 0.054(6) -0.008(6) 0.009(6) 0.022(7)
C11 0.058(5) 0.047(5) 0.106(8) -0.004(5) 0.021(5) 0.006(4)
C12 0.051(5) 0.089(8) 0.072(7) -0.025(6) 0.009(5) 0.007(5)
C13 0.077(7) 0.070(7) 0.094(8) -0.032(6) 0.018(6) 0.006(5)
C14 0.087(9) 0.117(12) 0.127(13) -0.070(10) -0.030(9) 0.035(8)
C15 0.082(9) 0.150(15) 0.091(10) -0.061(10) -0.011(8) 0.030(9)
C16 0.171(15) 0.130(13) 0.072(8) -0.020(8) 0.040(9) -0.024(11)
C17 0.131(11) 0.093(9) 0.074(8) -0.024(7) 0.018(8) -0.036(8)
C21 0.058(5) 0.049(5) 0.058(5) -0.007(4) 0.005(4) 0.011(4)
C22 0.038(4) 0.044(4) 0.058(5) -0.002(4) 0.011(4) 0.001(3)
C23 0.066(6) 0.058(5) 0.051(5) -0.008(4) 0.011(4) 0.018(4)
C24 0.057(5) 0.043(4) 0.074(6) -0.005(4) 0.024(5) -0.001(4)
C25 0.057(5) 0.056(5) 0.065(6) -0.007(4) 0.012(4) -0.006(4)
C26 0.045(5) 0.067(6) 0.076(6) -0.012(5) 0.016(5) -0.007(4)
C27 0.046(5) 0.084(8) 0.112(9) -0.044(7) 0.023(6) -0.007(5)
C28 0.052(6) 0.085(8) 0.105(9) -0.009(7) -0.017(6) 0.000(5)
C29 0.065(6) 0.069(6) 0.095(8) 0.002(6) -0.016(6) 0.001(5)
C30 0.060(5) 0.055(5) 0.075(6) 0.000(5) 0.005(5) -0.005(4)
C31 0.083(7) 0.079(7) 0.053(6) 0.011(5) 0.021(5) 0.025(5)
C42 0.062(6) 0.069(7) 0.129(10) 0.037(7) 0.012(6) 0.005(5)
C43 0.061(6) 0.056(6) 0.110(9) 0.032(6) 0.026(6) 0.000(4)
C44 0.067(6) 0.069(7) 0.131(11) 0.041(7) 0.025(7) 0.008(5)
C51 0.060(6) 0.060(6) 0.087(7) -0.002(5) 0.032(5) -0.011(4)
C52 0.060(5) 0.067(6) 0.055(5) 0.017(4) 0.009(4) -0.013(4)
C53 0.068(6) 0.069(6) 0.090(8) 0.024(6) -0.011(6) -0.010(5)
C54 0.079(7) 0.050(5) 0.107(9) 0.010(5) -0.010(6) -0.016(5)
C55 0.060(6) 0.079(7) 0.084(7) 0.024(6) -0.003(5) -0.026(5)
C56 0.059(6) 0.056(6) 0.105(8) 0.007(5) 0.002(6) -0.003(4)
C57 0.050(5) 0.057(5) 0.095(7) 0.001(5) 0.001(5) -0.006(4)
C61 0.045(4) 0.040(4) 0.053(5) 0.003(3) 0.014(4) 0.007(3)
C62 0.047(4) 0.044(4) 0.055(5) 0.000(4) 0.024(4) 0.004(3)
C63 0.046(4) 0.041(4) 0.055(5) 0.005(4) 0.008(4) -0.003(3)
C64 0.052(5) 0.058(5) 0.062(6) 0.003(4) 0.017(4) -0.004(4)
C65 0.045(5) 0.073(6) 0.070(6) 0.007(5) 0.010(4) -0.001(4)
C66 0.050(5) 0.079(7) 0.109(9) 0.000(6) 0.003(6) 0.008(5)
C67 0.080(8) 0.097(9) 0.094(9) 0.018(7) -0.002(7) 0.030(7)
C68 0.061(6) 0.110(10) 0.092(9) 0.041(8) -0.002(6) 0.009(6)
C69 0.054(5) 0.084(7) 0.081(7) 0.004(6) 0.007(5) 0.010(5)
C70 0.059(6) 0.069(6) 0.065(6) 0.005(5) 0.001(5) 0.000(4)
C71 0.051(5) 0.044(4) 0.058(5) -0.002(4) 0.015(4) -0.003(3)
C72 0.046(4) 0.050(5) 0.051(5) 0.014(4) 0.014(4) 0.005(3)
C73 0.048(5) 0.052(5) 0.057(5) 0.004(4) 0.012(4) 0.002(4)
C74 0.048(5) 0.064(5) 0.051(5) 0.006(4) 0.005(4) -0.005(4)
C75 0.055(5) 0.055(5) 0.051(5) 0.006(4) 0.019(4) 0.005(4)
C76 0.070(5) 0.049(5) 0.046(5) 0.001(4) 0.010(4) 0.010(4)
C77 0.052(5) 0.051(5) 0.061(5) -0.002(4) 0.023(4) -0.001(4)
B1 0.084(8) 0.056(6) 0.069(8) -0.008(5) 0.021(6) 0.003(6)
F3 0.097(4) 0.069(4) 0.097(5) -0.005(3) -0.016(4) 0.019(3)
F4 0.076(5) 0.121(6) 0.180(8) -0.054(6) 0.010(5) 0.025(4)
F5 0.215(9) 0.069(4) 0.074(4) -0.003(3) 0.022(5) -0.001(5)
F6 0.118(5) 0.081(4) 0.072(4) -0.010(3) 0.015(4) 0.001(4)
B11 0.068(8) 0.060(7) 0.138(14) -0.003(8) 0.044(8) -0.004(6)
F13 0.105(5) 0.094(5) 0.132(7) -0.022(5) 0.016(5) 0.001(4)
F14 0.089(4) 0.070(4) 0.173(7) -0.034(4) 0.028(5) 0.015(3)
F15 0.085(5) 0.072(5) 0.294(13) 0.013(6) 0.053(6) -0.018(4)
F16 0.071(4) 0.084(4) 0.159(7) 0.013(4) 0.026(4) 0.021(3)
B31 0.085(8) 0.061(7) 0.084(9) 0.012(6) 0.017(7) -0.015(6)
F33 0.093(5) 0.121(6) 0.096(5) 0.038(4) 0.028(4) 0.013(4)
F34 0.101(5) 0.076(4) 0.135(6) 0.025(4) 0.057(4) -0.018(3)
F35 0.108(5) 0.080(5) 0.153(7) 0.027(5) 0.045(5) 0.008(4)
F36 0.149(7) 0.122(7) 0.151(8) 0.005(6) -0.039(6) -0.041(6)

loop_
_atom_type_symbol
_atom_type_description
_atom_type_scat_dispersion_real
_atom_type_scat_dispersion_imag
_atom_type_scat_source
C C 0.0033 0.0016 'International Tables Vol C Tables 4.2.6.8 and 6.1.1.4'
H H 0.0000 0.0000 'International Tables Vol C Tables 4.2.6.8 and 6.1.1.4'
N N 0.0061 0.0033 'International Tables Vol C Tables 4.2.6.8 and 6.1.1.4'
B B 0.0013 0.0007 'International Tables Vol C Tables 4.2.6.8 and 6.1.1.4'
F F 0.0171 0.0103 'International Tables Vol C Tables 4.2.6.8 and 6.1.1.4'
S S 0.1246 0.1234 'International Tables Vol C Tables 4.2.6.8 and 6.1.1.4'
Ag Ag -0.8971 1.1015 'International Tables Vol C Tables 4.2.6.8 and 6.1.1.4'
Au Au -2.0133 8.8022 'International Tables Vol C Tables 4.2.6.8 and 6.1.1.4'

loop_
_geom_angle_atom_site_label_1
_geom_angle_atom_site_label_2
_geom_angle_atom_site_label_3
_geom_angle
N32 Au1 N1 177.4(3)
N32 Au1 Ag1 86.42(18)
N1 Au1 Ag1 95.98(19)
N32 Au1 Au2 113.51(18)
N1 Au1 Au2 63.85(19)
Ag1 Au1 Au2 146.35(2)
N32 Au1 Au4 62.6(2)
N1 Au1 Au4 116.8(2)
Ag1 Au1 Au4 120.55(2)
Au2 Au1 Au4 93.042(13)
N2 Au2 N11 175.0(3)
N2 Au2 Ag2 86.4(2)
N11 Au2 Ag2 98.3(2)
N2 Au2 Au3 111.3(2)
N11 Au2 Au3 63.8(2)
Ag2 Au2 Au3 149.601(19)
N2 Au2 Au1 63.9(2)
N11 Au2 Au1 114.21(18)
Ag2 Au2 Au1 122.45(2)
Au3 Au2 Au1 87.900(12)
N21 Au3 N12 177.1(3)
N21 Au3 Ag3 96.1(2)
N12 Au3 Ag3 86.22(19)
N21 Au3 Au2 115.9(3)
N12 Au3 Au2 63.9(2)
Ag3 Au3 Au2 123.09(2)
N21 Au3 Au4 62.6(2)
N12 Au3 Au4 114.55(19)
Ag3 Au3 Au4 144.46(2)
Au2 Au3 Au4 92.389(13)
N31 Au4 N22 174.4(3)
N31 Au4 Ag4 89.8(2)
N22 Au4 Ag4 95.0(2)
N31 Au4 Au1 63.8(2)
N22 Au4 Au1 110.6(2)
Ag4 Au4 Au1 133.32(2)
N31 Au4 Au3 115.00(18)
N22 Au4 Au3 62.7(2)
Ag4 Au4 Au3 140.43(2)
Au1 Au4 Au3 86.199(12)
S1 Ag1 S32 153.56(9)
S1 Ag1 Au1 97.55(6)
S32 Ag1 Au1 99.48(5)
S11 Ag2 S2 151.25(8)
S11 Ag2 F3 105.07(15)
S2 Ag2 F3 101.08(15)
S11 Ag2 Au2 95.44(6)
S2 Ag2 Au2 97.09(6)
F3 Ag2 Au2 88.29(17)
S21 Ag3 S12 146.91(13)
S21 Ag3 Au3 97.44(9)
S12 Ag3 Au3 99.80(7)
S31 Ag4 S22 160.38(9)
S31 Ag4 Au4 101.71(6)
S22 Ag4 Au4 97.19(6)
C5 S1 C4 102.2(5)
C5 S1 Ag1 109.6(4)
C4 S1 Ag1 106.7(3)
C12 S2 C11 104.9(5)
C12 S2 Ag2 107.8(4)
C11 S2 Ag2 106.8(3)
C25 S11 C24 101.9(4)
C25 S11 Ag2 109.3(3)
C24 S11 Ag2 110.3(3)
C32B S12 C31 110.9(8)
C32B S12 C32A 14.5(8)
C31 S12 C32A 102.5(6)
C32B S12 Ag3 115.2(7)
C31 S12 Ag3 105.8(4)
C32A S12 Ag3 108.2(4)
C45B S21 C45A 25.4(6)
C45B S21 C44 116.1(7)
C45A S21 C44 91.0(6)
C45B S21 Ag3 103.6(6)
C45A S21 Ag3 115.9(4)
C44 S21 Ag3 104.1(4)
C52 S22 C51 100.4(5)
C52 S22 Ag4 105.4(3)
C51 S22 Ag4 101.2(3)
C65 S31 C64 99.5(4)
C65 S31 Ag4 113.3(4)
C64 S31 Ag4 100.3(3)
C72 S32 C71 102.2(4)
C72 S32 Ag1 103.9(3)
C71 S32 Ag1 103.2(3)
C2 N1 N2 108.5(7)
C2 N1 Au1 136.1(6)
N2 N1 Au1 115.3(5)
C3 N2 N1 107.7(7)
C3 N2 Au2 135.2(6)
N1 N2 Au2 116.8(5)
C22 N11 N12 108.2(7)
C22 N11 Au2 135.6(6)
N12 N11 Au2 116.2(5)
C23 N12 N11 108.4(7)
C23 N12 Au3 135.5(7)
N11 N12 Au3 115.8(6)
N22 N21 C42 106.8(7)
N22 N21 Au3 118.0(5)
C42 N21 Au3 135.1(6)
C43 N22 N21 108.9(7)
C43 N22 Au4 134.6(7)
N21 N22 Au4 116.5(5)
C62 N31 N32 107.8(6)
C62 N31 Au4 136.6(6)
N32 N31 Au4 115.5(5)
N31 N32 C63 108.9(7)
N31 N32 Au1 118.1(5)
C63 N32 Au1 133.0(6)
C2 C1 C3 107.1(8)
N1 C2 C1 108.0(7)
N1 C2 C4 122.4(8)
C1 C2 C4 128.9(8)
N2 C3 C1 108.6(8)
N2 C3 C11 121.3(8)
C1 C3 C11 129.9(8)
C2 C4 S1 115.4(7)
C6 C5 C10 120.6(13)
C6 C5 S1 118.9(11)
C10 C5 S1 120.5(8)
C7 C6 C5 122.1(16)
C6 C7 C8 118.6(15)
F1 C8 C7 120.8(15)
F1 C8 C9 116.8(16)
C7 C8 C9 122.4(14)
C10 C9 C8 117.6(13)
C9 C10 C5 118.6(11)
C3 C11 S2 116.5(7)
C17 C12 C13 120.7(11)
C17 C12 S2 118.1(8)
C13 C12 S2 120.8(10)
C12 C13 C14 118.5(13)
C15 C14 C13 117.9(13)
C16 C15 C14 123.7(15)
C16 C15 F2 119.1(19)
C14 C15 F2 117.2(15)
C15 C16 C17 119.4(16)
C12 C17 C16 119.8(12)
C22 C21 C23 106.5(8)
N11 C22 C21 109.2(8)
N11 C22 C24 123.7(7)
C21 C22 C24 126.6(8)
N12 C23 C21 107.5(8)
N12 C23 C31 123.5(9)
C21 C23 C31 128.6(9)
C22 C24 S11 118.4(6)
C26 C25 C30 120.2(9)
C26 C25 S11 118.8(8)
C30 C25 S11 120.9(7)
C25 C26 C27 119.0(10)
C28 C27 C26 119.6(9)
C27 C28 F11 119.1(10)
C27 C28 C29 123.7(10)
F11 C28 C29 117.2(11)
C28 C29 C30 116.9(11)
C25 C30 C29 120.6(9)
C23 C31 S12 116.9(7)
C33A C32A C37A 120.0
C33A C32A S12 116.9(6)
C37A C32A S12 122.4(6)
C32A C33A C34A 120.0
C33A C34A C35A 120.0
F12A C35A C36A 119.6(8)
F12A C35A C34A 120.3(8)
C36A C35A C34A 120.0
C35A C36A C37A 120.0
C36A C37A C32A 120.0
C33B C32B C37B 140.2(16)
C33B C32B S12 113.7(15)
C37B C32B S12 106.1(15)
C32B C33B C34B 110.6(17)
C33B C34B C35B 116.0(18)
F12B C35B C36B 116.8(17)
F12B C35B C34B 116.1(18)
C36B C35B C34B 127.1(16)
C35B C36B C37B 118.1(17)
C32B C37B C36B 108.0(17)
C42 C41 C43 106.1(10)
C41 C42 N21 109.2(9)
C41 C42 C44 128.3(10)
N21 C42 C44 122.4(9)
N22 C43 C41 108.8(9)
N22 C43 C51 123.3(8)
C41 C43 C51 127.4(9)
C42 C44 S21 111.4(9)
C46A C45A C50A 120.0
C46A C45A S21 121.1(8)
C50A C45A S21 118.9(8)
C47A C46A C45A 120.0
C48A C47A C46A 120.0
F21A C48A C49A 119.1(15)
F21A C48A C47A 118.9(15)
C49A C48A C47A 120.0
C48A C49A C50A 120.0
C49A C50A C45A 120.0
C46B C45B C50B 120.0
C46B C45B S21 115.1(11)
C50B C45B S21 124.7(11)
C45B C46B C47B 120.0
C48B C47B C46B 120.0
F21B C48B C47B 125(2)
F21B C48B C49B 115(2)
C47B C48B C49B 120.0
C50B C49B C48B 120.0
C49B C50B C45B 120.0
C43 C51 S22 111.7(8)
C53 C52 C57 120.2(9)
C53 C52 S22 120.3(7)
C57 C52 S22 119.3(7)
C52 C53 C54 120.1(9)
C55 C54 C53 118.6(10)
C54 C55 F22 118.9(10)
C54 C55 C56 123.6(9)
F22 C55 C56 117.5(10)
C55 C56 C57 117.8(9)
C52 C57 C56 119.7(9)
C63 C61 C62 106.0(7)
N31 C62 C61 109.2(7)
N31 C62 C64 122.5(8)
C61 C62 C64 128.3(7)
N32 C63 C61 108.0(7)
N32 C63 C71 121.8(8)
C61 C63 C71 130.1(7)
C62 C64 S31 112.3(6)
C70 C65 C66 119.5(10)
C70 C65 S31 121.3(7)
C66 C65 S31 118.8(9)
C67 C66 C65 121.7(12)
C66 C67 C68 116.7(11)
C67 C68 C69 125.2(11)
C67 C68 F31 119.9(11)
C69 C68 F31 114.9(13)
C70 C69 C68 116.8(11)
C69 C70 C65 120.1(10)
C63 C71 S32 109.4(6)
C77 C72 C73 118.7(8)
C77 C72 S32 120.9(6)
C73 C72 S32 120.3(7)
C74 C73 C72 119.8(8)
C75 C74 C73 119.7(9)
F32 C75 C74 119.5(8)
F32 C75 C76 118.5(8)
C74 C75 C76 122.0(9)
C77 C76 C75 118.4(8)
C76 C77 C72 121.3(8)
F4 B1 F5 107.8(10)
F4 B1 F3 110.2(10)
F5 B1 F3 107.8(9)
F4 B1 F6 112.8(10)
F5 B1 F6 109.1(9)
F3 B1 F6 108.9(9)
B1 F3 Ag2 129.2(6)
F16 B11 F15 112.0(11)
F16 B11 F14 114.5(13)
F15 B11 F14 113.3(11)
F16 B11 F13 105.5(11)
F15 B11 F13 106.1(14)
F14 B11 F13 104.4(11)
F25A B21A F23A 109.6(11)
F25A B21A F26A 109.6(11)
F23A B21A F26A 108.7(11)
F25A B21A F24A 112.6(11)
F23A B21A F24A 108.8(10)
F26A B21A F24A 107.5(11)
F25B B21B F26B 109.6(12)
F25B B21B F23B 111.2(12)
F26B B21B F23B 106.7(11)
F25B B21B F24B 107.9(11)
F26B B21B F24B 108.7(11)
F23B B21B F24B 112.7(11)
F35 B31 F36 108.2(11)
F35 B31 F34 111.7(11)
F36 B31 F34 108.3(11)
F35 B31 F33 111.2(11)
F36 B31 F33 106.9(11)
F34 B31 F33 110.3(10)

loop_
_geom_bond_atom_site_label_1
_geom_bond_atom_site_label_2
_geom_bond_distance
Au1 N32 1.996(7)
Au1 N1 2.006(7)
Au1 Ag1 2.8684(8)
Au1 Au2 3.1387(4)
Au1 Au4 3.1641(5)
Au2 N2 1.984(7)
Au2 N11 2.000(7)
Au2 Ag2 2.9044(8)
Au2 Au3 3.1318(5)
Au3 N21 1.989(8)
Au3 N12 2.002(8)
Au3 Ag3 2.8684(9)
Au3 Au4 3.2050(5)
Au4 N31 1.993(6)
Au4 N22 2.008(7)
Au4 Ag4 2.8963(8)
Ag1 S1 2.439(3)
Ag1 S32 2.445(2)
Ag2 S11 2.438(2)
Ag2 S2 2.452(2)
Ag2 F3 2.477(6)
Ag3 S21 2.441(4)
Ag3 S12 2.446(4)
Ag4 S31 2.413(2)
Ag4 S22 2.440(3)
S1 C5 1.776(12)
S1 C4 1.827(9)
S2 C12 1.787(11)
S2 C11 1.809(10)
S11 C25 1.770(9)
S11 C24 1.828(9)
S12 C32B 1.748(16)
S12 C31 1.829(9)
S12 C32A 1.950(9)
S21 C45B 1.780(15)
S21 C45A 1.818(11)
S21 C44 1.860(14)
S22 C52 1.792(9)
S22 C51 1.821(10)
S31 C65 1.787(10)
S31 C64 1.855(8)
S32 C72 1.773(9)
S32 C71 1.859(8)
N1 C2 1.348(11)
N1 N2 1.384(9)
N2 C3 1.348(11)
N11 C22 1.344(10)
N11 N12 1.371(10)
N12 C23 1.358(11)
N21 N22 1.370(10)
N21 C42 1.380(12)
N22 C43 1.338(12)
N31 C62 1.357(10)
N31 N32 1.365(10)
N32 C63 1.367(10)
F1 C8 1.364(15)
F2 C15 1.377(16)
F11 C28 1.353(11)
F22 C55 1.350(10)
F31 C68 1.398(14)
F32 C75 1.347(10)
C1 C2 1.382(12)
C1 C3 1.380(12)
C2 C4 1.503(12)
C3 C11 1.490(12)
C5 C6 1.375(16)
C5 C10 1.382(16)
C6 C7 1.31(2)
C7 C8 1.36(2)
C8 C9 1.403(19)
C9 C10 1.385(16)
C12 C17 1.362(16)
C12 C13 1.372(14)
C13 C14 1.413(19)
C14 C15 1.36(2)
C15 C16 1.31(2)
C16 C17 1.379(17)
C21 C22 1.371(12)
C21 C23 1.400(13)
C22 C24 1.488(12)
C23 C31 1.467(13)
C25 C26 1.383(12)
C25 C30 1.386(13)
C26 C27 1.394(15)
C27 C28 1.346(16)
C28 C29 1.371(14)
C29 C30 1.402(13)
C32A C33A 1.3900
C32A C37A 1.3900
C33A C34A 1.3900
C34A C35A 1.3900
C35A F12A 1.351(12)
C35A C36A 1.3900
C36A C37A 1.3900
C32B C33B 1.321(17)
C32B C37B 1.361(17)
C33B C34B 1.383(17)
C34B C35B 1.406(17)
C35B F12B 1.345(17)
C35B C36B 1.380(17)
C36B C37B 1.394(17)
C41 C42 1.362(15)
C41 C43 1.396(14)
C42 C44 1.484(14)
C43 C51 1.484(13)
C45A C46A 1.3900
C45A C50A 1.3900
C46A C47A 1.3900
C47A C48A 1.3900
C48A F21A 1.43(2)
C48A C49A 1.3900
C49A C50A 1.3900
C45B C46B 1.3900
C45B C50B 1.3900
C46B C47B 1.3900
C47B C48B 1.3900
C48B F21B 1.37(4)
C48B C49B 1.3900
C49B C50B 1.3900
C52 C53 1.366(14)
C52 C57 1.386(13)
C53 C54 1.405(13)
C54 C55 1.329(15)
C55 C56 1.378(14)
C56 C57 1.396(13)
C61 C63 1.393(11)
C61 C62 1.390(11)
C62 C64 1.478(12)
C63 C71 1.453(12)
C65 C70 1.390(14)
C65 C66 1.395(14)
C66 C67 1.350(17)
C67 C68 1.354(18)
C68 C69 1.393(15)
C69 C70 1.365(14)
C72 C77 1.389(12)
C72 C73 1.405(11)
C73 C74 1.371(12)
C74 C75 1.368(12)
C75 C76 1.377(12)
C76 C77 1.373(12)
B1 F4 1.341(14)
B1 F5 1.384(14)
B1 F3 1.394(13)
B1 F6 1.398(13)
B11 F16 1.337(15)
B11 F15 1.344(14)
B11 F14 1.352(15)
B11 F13 1.422(18)
B21A F25A 1.370(13)
B21A F23A 1.376(13)
B21A F26A 1.385(14)
B21A F24A 1.393(13)
B21B F25B 1.361(13)
B21B F26B 1.366(13)
B21B F23B 1.366(13)
B21B F24B 1.376(13)
B31 F35 1.351(15)
B31 F36 1.364(15)
B31 F34 1.375(13)
B31 F33 1.395(16)

loop_
_platon_squeeze_void_nr
_platon_squeeze_void_average_x
_platon_squeeze_void_average_y
_platon_squeeze_void_average_z
_platon_squeeze_void_volume
_platon_squeeze_void_count_electrons
_platon_squeeze_void_content
1 0.713 0.372 -0.071 408 131 ' '
2 0.287 0.628 0.070 408 135 ' '
3 0.713 0.128 0.429 408 138 ' '
4 0.287 0.872 0.570 408 127 ' '
